data_7045784
loop_
_publ_author_name
'Lu, Jingkun'
'Ma, Xinyi'
'Singh, Vikram'
'Zhang, Yujiao'
'Ma, Pengtao'
'Zhang, Chao'
'Niu, Jingyang'
'Wang, Jingping'

_publ_section_title
;
 An isotetramolybdate-supported rhenium carbonyl derivative: synthesis,
 characterization, and use as a catalyst for sulfoxidation.
;
_journal_issue 15
_journal_name_full 'Dalton transactions (Cambridge, England : 2003)'
_journal_page_first 5279
_journal_page_last 5285
_journal_paper_doi 10.1039/C8DT00429C
_journal_volume 47
_journal_year 2018
_chemical_formula_sum 'C28 H50 Mo4 N4 O29 Re4'
_chemical_formula_weight 2035.28
_space_group_IT_number 142
_space_group_name_Hall '-I 4bd 2c'
_space_group_name_H-M_alt 'I 41/a c d :2'
_symmetry_cell_setting tetragonal
_symmetry_space_group_name_Hall '-I 4bd 2c'
_symmetry_space_group_name_H-M 'I 41/a c d :2'
_atom_sites_solution_hydrogens geom
_atom_sites_solution_primary direct
_atom_sites_solution_secondary difmap
_audit_creation_method SHELXL-97
_audit_update_record
;
2018-01-15 deposited with the CCDC.
2018-02-12 downloaded from the CCDC.
;
_cell_angle_alpha 90.00
_cell_angle_beta 90.00
_cell_angle_gamma 90.00
_cell_formula_units_Z 8
_cell_length_a 16.777
_cell_length_b 16.777
_cell_length_c 39.340
_cell_measurement_reflns_used 5584
_cell_measurement_temperature 293(2)
_cell_measurement_theta_max 23.62
_cell_measurement_theta_min 2.43
_cell_volume 11072.940
_computing_cell_refinement 'Bruker SAINT'
_computing_data_collection 'Bruker APEX2'
_computing_data_reduction 'Bruker SAINT'
_computing_molecular_graphics 'Bruker SHELXTL'
_computing_publication_material 'Bruker SHELXTL'
_computing_structure_refinement 'SHELXL-97 (Sheldrick, 1997)'
_computing_structure_solution 'SHELXS-97 (Sheldrick, 1990)'
_diffrn_ambient_temperature 293(2)
_diffrn_measured_fraction_theta_full 0.996
_diffrn_measured_fraction_theta_max 0.996
_diffrn_measurement_device_type 'Bruker APEX-II CCD'
_diffrn_measurement_method '\f and \w scans'
_diffrn_radiation_monochromator graphite
_diffrn_radiation_source 'fine-focus sealed tube'
_diffrn_radiation_type MoK\a
_diffrn_radiation_wavelength 0.71073
_diffrn_reflns_av_R_equivalents 0.0500
_diffrn_reflns_av_sigmaI/netI 0.0241
_diffrn_reflns_limit_h_max 17
_diffrn_reflns_limit_h_min -19
_diffrn_reflns_limit_k_max 19
_diffrn_reflns_limit_k_min -17
_diffrn_reflns_limit_l_max 45
_diffrn_reflns_limit_l_min -46
_diffrn_reflns_number 26531
_diffrn_reflns_theta_full 25.00
_diffrn_reflns_theta_max 25.00
_diffrn_reflns_theta_min 2.00
_diffrn_standards_number 0
_exptl_absorpt_coefficient_mu 9.665
_exptl_absorpt_correction_T_max 0.2361
_exptl_absorpt_correction_T_min 0.2146
_exptl_absorpt_correction_type multi-scan
_exptl_absorpt_process_details SADABS
_exptl_crystal_colour yellow
_exptl_crystal_density_diffrn 2.442
_exptl_crystal_density_method 'not measured'
_exptl_crystal_description block
_exptl_crystal_F_000 7568
_exptl_crystal_size_max 0.23
_exptl_crystal_size_mid 0.22
_exptl_crystal_size_min 0.21
_refine_diff_density_max 1.548
_refine_diff_density_min -1.899
_refine_diff_density_rms 0.195
_refine_ls_extinction_method none
_refine_ls_goodness_of_fit_ref 1.036
_refine_ls_hydrogen_treatment constr
_refine_ls_matrix_type full
_refine_ls_number_parameters 76
_refine_ls_number_reflns 2436
_refine_ls_number_restraints 17
_refine_ls_restrained_S_all 1.036
_refine_ls_R_factor_all 0.0581
_refine_ls_R_factor_gt 0.0437
_refine_ls_shift/su_max 0.001
_refine_ls_shift/su_mean 0.000
_refine_ls_structure_factor_coef Fsqd
_refine_ls_weighting_details 'calc w=1/[\s^2^(Fo^2^)+(0.0875P)^2^+96.5109P] where P=(Fo^2^+2Fc^2^)/3'
_refine_ls_weighting_scheme calc
_refine_ls_wR_factor_gt 0.1302
_refine_ls_wR_factor_ref 0.1387
_reflns_number_gt 1936
_reflns_number_total 2436
_reflns_threshold_expression >2sigma(I)
_cod_data_source_file c8dt00429c2.cif
_cod_data_source_block njy1
_cod_depositor_comments
;
The following automatic conversions were performed:

'_symmetry_cell_setting' value 'Tetragonal' changed to 'tetragonal'
according to
/home/data/users/saulius/crontab/automatic-downloads/rss-feeds/RSC/lib/dictionaries/cif_core.dic
dictionary named 'cif_core.dic' version 2.4.2 from 2011-04-26.

'_exptl_absorpt_correction_type' value 'Multi-scan' changed to
'multi-scan' according to
/home/data/users/saulius/crontab/automatic-downloads/rss-feeds/RSC/lib/dictionaries/cif_core.dic
dictionary named 'cif_core.dic' version 2.4.2 from 2011-04-26.

Automatic conversion script
Id: cif_fix_values 4973 2017-02-22 13:04:09Z antanas 

 Adding full bibliography for 7045784.cif.
;
_cod_original_cell_volume 11072.9
_cod_original_sg_symbol_H-M I4(1)/acd
_cod_database_code 7045784

loop_
_symmetry_equiv_pos_as_xyz
'x, y, z'
'-x, -y+1/2, z'
'x, -y, -z+1/2'
'-x+1/2, y, -z'
'-y+1/4, -x+1/4, -z+1/4'
'y+3/4, x+1/4, -z+1/4'
'y+1/4, -x+1/4, z+3/4'
'-y+1/4, x+3/4, z+1/4'
'x+1/2, y+1/2, z+1/2'
'-x+1/2, -y+1, z+1/2'
'x+1/2, -y+1/2, -z+1'
'-x+1, y+1/2, -z+1/2'
'-y+3/4, -x+3/4, -z+3/4'
'y+5/4, x+3/4, -z+3/4'
'y+3/4, -x+3/4, z+5/4'
'-y+3/4, x+5/4, z+3/4'
'-x, -y, -z'
'x, y-1/2, -z'
'-x, y, z-1/2'
'x-1/2, -y, z'
'y-1/4, x-1/4, z-1/4'
'-y-3/4, -x-1/4, z-1/4'
'-y-1/4, x-1/4, -z-3/4'
'y-1/4, -x-3/4, -z-1/4'
'-x+1/2, -y+1/2, -z+1/2'
'x+1/2, y, -z+1/2'
'-x+1/2, y+1/2, z'
'x, -y+1/2, z+1/2'
'y+1/4, x+1/4, z+1/4'
'-y-1/4, -x+1/4, z+1/4'
'-y+1/4, x+1/4, -z-1/4'
'y+1/4, -x-1/4, -z+1/4'

loop_
_atom_site_label
_atom_site_type_symbol
_atom_site_fract_x
_atom_site_fract_y
_atom_site_fract_z
_atom_site_U_iso_or_equiv
_atom_site_adp_type
_atom_site_occupancy
_atom_site_symmetry_multiplicity
_atom_site_calc_flag
_atom_site_refinement_flags
Re1 Re 0.58732(3) 0.20142(3) 0.201790(9) 0.0510(2) Uani 1 1 d .
Mo1 Mo 0.44327(5) 0.14635(5) 0.14854(2) 0.0441(3) Uani 1 1 d .
O1 O 0.4857(5) 0.0550(5) 0.15018(18) 0.066(2) Uiso 1 1 d .
O2 O 0.4610(4) 0.1772(4) 0.10256(17) 0.0455(16) Uiso 1 1 d .
O3 O 0.3425(5) 0.1289(5) 0.14983(19) 0.064(2) Uiso 1 1 d .
O4 O 0.4623(4) 0.1820(4) 0.19393(19) 0.0495(16) Uiso 1 1 d .
O5 O 0.7616(7) 0.2479(7) 0.2080(3) 0.105(3) Uiso 1 1 d .
O6 O 0.6452(7) 0.0319(7) 0.2093(3) 0.108(3) Uiso 1 1 d .
O7 O 0.5742(7) 0.1971(7) 0.2788(3) 0.102(3) Uiso 1 1 d .
N1 N 0.6183(7) 0.8683(7) 0.1250 0.083(4) Uiso 1 2 d S
C1 C 0.6940(8) 0.2293(8) 0.2060(3) 0.067(3) Uiso 1 1 d .
C2 C 0.6221(8) 0.0971(8) 0.2060(3) 0.073(3) Uiso 1 1 d .
C3 C 0.5817(7) 0.2005(7) 0.2490(4) 0.069(3) Uiso 1 1 d .
C4 C 0.6685(11) 0.8946(11) 0.0955(4) 0.110(5) Uiso 1 1 d .
H4A H 0.7238 0.8869 0.1008 0.165 Uiso 1 1 calc R
H4B H 0.6589 0.9500 0.0909 0.165 Uiso 1 1 calc R
H4C H 0.6550 0.8636 0.0758 0.165 Uiso 1 1 calc R
C5 C 0.5355(10) 0.8810(11) 0.1159(5) 0.115(6) Uiso 1 1 d .
H5A H 0.5019 0.8646 0.1344 0.173 Uiso 1 1 calc R
H5B H 0.5229 0.8502 0.0960 0.173 Uiso 1 1 calc R
H5C H 0.5269 0.9365 0.1112 0.173 Uiso 1 1 calc R
N2 N 0.3708(6) 1.0000 0.2500 0.079(4) Uiso 1 2 d SGD
C6 C 0.3206(6) 0.9371(5) 0.2654(3) 0.104 Uiso 1 1 d GD
H6A H 0.2974 0.9051 0.2478 0.157 Uiso 1 1 calc R
H6B H 0.2790 0.9613 0.2786 0.157 Uiso 1 1 calc R
H6C H 0.3528 0.9040 0.2798 0.157 Uiso 1 1 calc R
C7 C 0.4237(7) 1.0359(6) 0.2765(2) 0.125 Uiso 1 1 d GD
H7A H 0.4561 1.0766 0.2663 0.188 Uiso 1 1 calc R
H7B H 0.4574 0.9953 0.2859 0.188 Uiso 1 1 calc R
H7C H 0.3916 1.0588 0.2942 0.188 Uiso 1 1 calc R
O1W O 0.3130(18) -0.0630(18) 0.1250 0.160 Uiso 0.50 2 d SP

loop_
_atom_site_aniso_label
_atom_site_aniso_U_11
_atom_site_aniso_U_22
_atom_site_aniso_U_33
_atom_site_aniso_U_23
_atom_site_aniso_U_13
_atom_site_aniso_U_12
Re1 0.0487(3) 0.0714(3) 0.0329(3) 0.00777(17) -0.00747(16) -0.0039(2)
Mo1 0.0504(5) 0.0498(5) 0.0321(5) 0.0037(3) -0.0004(3) -0.0061(4)

loop_
_atom_type_symbol
_atom_type_description
_atom_type_scat_dispersion_real
_atom_type_scat_dispersion_imag
_atom_type_scat_source
C C 0.0033 0.0016 'International Tables Vol C Tables 4.2.6.8 and 6.1.1.4'
H H 0.0000 0.0000 'International Tables Vol C Tables 4.2.6.8 and 6.1.1.4'
N N 0.0061 0.0033 'International Tables Vol C Tables 4.2.6.8 and 6.1.1.4'
O O 0.0106 0.0060 'International Tables Vol C Tables 4.2.6.8 and 6.1.1.4'
Mo Mo -1.6832 0.6857 'International Tables Vol C Tables 4.2.6.8 and 6.1.1.4'
Re Re -1.0185 7.2310 'International Tables Vol C Tables 4.2.6.8 and 6.1.1.4'

loop_
_geom_angle_atom_site_label_1
_geom_angle_atom_site_label_2
_geom_angle_atom_site_label_3
_geom_angle
_geom_angle_site_symmetry_1
_geom_angle_site_symmetry_3
C2 Re1 C1 85.8(6) . .
C2 Re1 C3 85.4(5) . .
C1 Re1 C3 87.8(5) . .
C2 Re1 O4 100.2(5) . .
C1 Re1 O4 173.4(4) . .
C3 Re1 O4 95.4(4) . .
C2 Re1 O4 174.4(5) . 2_655
C1 Re1 O4 99.0(5) . 2_655
C3 Re1 O4 97.6(4) . 2_655
O4 Re1 O4 74.9(3) . 2_655
C2 Re1 O2 101.2(4) . 23_656
C1 Re1 O2 100.3(4) . 23_656
C3 Re1 O2 169.9(4) . 23_656
O4 Re1 O2 76.0(3) . 23_656
O4 Re1 O2 75.3(3) 2_655 23_656
O1 Mo1 O3 105.0(4) . .
O1 Mo1 O2 102.5(3) . .
O3 Mo1 O2 103.2(3) . .
O1 Mo1 O4 100.2(3) . .
O3 Mo1 O4 101.0(3) . .
O2 Mo1 O4 141.0(3) . .
O1 Mo1 O2 161.4(3) . 32_565
O3 Mo1 O2 93.5(3) . 32_565
O2 Mo1 O2 74.3(3) . 32_565
O4 Mo1 O2 74.0(3) . 32_565
O1 Mo1 O2 91.6(3) . 23_656
O3 Mo1 O2 163.3(3) . 23_656
O2 Mo1 O2 73.9(3) . 23_656
O4 Mo1 O2 74.2(3) . 23_656
O2 Mo1 O2 69.9(3) 32_565 23_656
Mo1 O2 Re1 154.0(4) . 32_565
Mo1 O2 Mo1 101.7(3) . 23_656
Re1 O2 Mo1 93.9(2) 32_565 23_656
Mo1 O2 Mo1 101.0(3) . 32_565
Re1 O2 Mo1 92.9(2) 32_565 32_565
Mo1 O2 Mo1 110.1(3) 23_656 32_565
Mo1 O4 Re1 110.2(3) . .
Mo1 O4 Re1 110.8(3) . 2_655
Re1 O4 Re1 102.7(3) . 2_655
C5 N1 C5 110.0(18) . 6_455
C5 N1 C4 113.0(10) . 6_455
C5 N1 C4 107.6(10) 6_455 6_455
C5 N1 C4 107.6(10) . .
C5 N1 C4 113.0(10) 6_455 .
C4 N1 C4 105.6(17) 6_455 .
O5 C1 Re1 178.5(12) . .
O6 C2 Re1 178.2(13) . .
O7 C3 Re1 176.0(12) . .
N1 C4 H4A 109.5 . .
N1 C4 H4B 109.5 . .
H4A C4 H4B 109.5 . .
N1 C4 H4C 109.5 . .
H4A C4 H4C 109.5 . .
H4B C4 H4C 109.5 . .
N1 C5 H5A 109.5 . .
N1 C5 H5B 109.5 . .
H5A C5 H5B 109.5 . .
N1 C5 H5C 109.5 . .
H5A C5 H5C 109.5 . .
H5B C5 H5C 109.5 . .
C6 N2 C6 110.6(3) . 3_575
C6 N2 C7 109.9 . .
C6 N2 C7 109.6(6) 3_575 .
C6 N2 C7 109.6(6) . 3_575
C6 N2 C7 109.9(4) 3_575 3_575
C7 N2 C7 107.2(3) . 3_575
N2 C6 H6A 109.5 . .
N2 C6 H6B 109.5 . .
H6A C6 H6B 109.5 . .
N2 C6 H6C 109.5 . .
H6A C6 H6C 109.5 . .
H6B C6 H6C 109.5 . .
N2 C7 H7A 109.5 . .
N2 C7 H7B 109.5 . .
H7A C7 H7B 109.5 . .
N2 C7 H7C 109.5 . .
H7A C7 H7C 109.5 . .
H7B C7 H7C 109.5 . .

loop_
_geom_bond_atom_site_label_1
_geom_bond_atom_site_label_2
_geom_bond_distance
_geom_bond_site_symmetry_2
Re1 C2 1.853(14) .
Re1 C1 1.857(14) .
Re1 C3 1.859(16) .
Re1 O4 2.145(7) .
Re1 O4 2.148(7) 2_655
Re1 O2 2.158(7) 23_656
Mo1 O1 1.691(8) .
Mo1 O3 1.716(8) .
Mo1 O2 1.905(7) .
Mo1 O4 1.910(7) .
Mo1 O2 2.410(7) 32_565
Mo1 O2 2.428(7) 23_656
O2 Re1 2.158(7) 32_565
O2 Mo1 2.410(7) 23_656
O2 Mo1 2.428(7) 32_565
O4 Re1 2.149(7) 2_655
O5 C1 1.179(16) .
O6 C2 1.168(16) .
O7 C3 1.179(19) .
N1 C5 1.450(19) .
N1 C5 1.450(19) 6_455
N1 C4 1.502(19) 6_455
N1 C4 1.502(19) .
C4 H4A 0.9600 .
C4 H4B 0.9600 .
C4 H4C 0.9600 .
C5 H5A 0.9600 .
C5 H5B 0.9600 .
C5 H5C 0.9600 .
N2 C6 1.481(6) .
N2 C6 1.481(8) 3_575
N2 C7 1.495(6) .
N2 C7 1.495(8) 3_575
C6 H6A 0.9600 .
C6 H6B 0.9600 .
C6 H6C 0.9600 .
C7 H7A 0.9600 .
C7 H7B 0.9600 .
C7 H7C 0.9600 .
